data_7126886
loop_
_publ_author_name
'Dutta, Moumita'
'Das, Kanu'
'Prathapa, Siriyara Jagannatha'
'Srivastava, Hemant Kumar'
'Kumar, Akshai'

_publ_section_title
;
 Selective and high yield transformation of glycerol to lactic acid using
 NNN pincer ruthenium catalysts.
;
_journal_issue 68
_journal_name_full 'Chemical communications (Cambridge, England)'
_journal_page_first 9886
_journal_page_last 9889
_journal_paper_doi 10.1039/d0cc02884c
_journal_volume 56
_journal_year 2020
_chemical_formula_moiety 'C35 H42 Cl6 N3 P Ru'
_chemical_formula_sum 'C35 H42 Cl6 N3 P Ru'
_chemical_formula_weight 849.45
_chemical_name_common (tBu2NNN)RuCl2(PPh3)
_chemical_name_systematic (tBu2NNN)RuCl2(PPh3)
_chemical_properties_physical Air-sensitive,Moisture-sensitive,Oxygen-sensitive
_space_group_crystal_system orthorhombic
_space_group_IT_number 61
_space_group_name_Hall '-P 2ac 2ab'
_space_group_name_H-M_alt 'P b c a'
_atom_sites_solution_hydrogens geom
_audit_creation_method SHELXL-2018/3
_audit_update_record
;
2020-04-20 deposited with the CCDC.	2020-07-13 downloaded from the CCDC.
;
_cell_angle_alpha 90
_cell_angle_beta 90
_cell_angle_gamma 90
_cell_formula_units_Z 8
_cell_length_a 16.093(4)
_cell_length_b 20.363(5)
_cell_length_c 23.088(6)
_cell_measurement_reflns_used 1010
_cell_measurement_temperature 296(2)
_cell_measurement_theta_max 12.90
_cell_measurement_theta_min 2.39
_cell_volume 7566(3)
_computing_cell_refinement 'Bruker SAINT'
_computing_data_collection 'Bruker APEX2'
_computing_data_reduction 'Bruker SAINT'
_computing_molecular_graphics 'Bruker SHELXTL'
_computing_publication_material 'Bruker SHELXTL'
_computing_structure_refinement 'SHELXL-2018/3 (Sheldrick, 2018)'
_computing_structure_solution 'SHELXT 2018/2 (Sheldrick, 2018)'
_diffrn_ambient_temperature 296(2)
_diffrn_measured_fraction_theta_full 0.999
_diffrn_measured_fraction_theta_max 0.996
_diffrn_measurement_device_type 'Bruker APEX-II CCD'
_diffrn_measurement_method '\f and \w scans'
_diffrn_radiation_source 'fine-focus sealed tube'
_diffrn_radiation_type MoK\a
_diffrn_radiation_wavelength 0.71073
_diffrn_reflns_av_R_equivalents 0.5367
_diffrn_reflns_av_unetI/netI 0.1788
_diffrn_reflns_Laue_measured_fraction_full 0.999
_diffrn_reflns_Laue_measured_fraction_max 0.996
_diffrn_reflns_limit_h_max 20
_diffrn_reflns_limit_h_min -20
_diffrn_reflns_limit_k_max 26
_diffrn_reflns_limit_k_min -26
_diffrn_reflns_limit_l_max 29
_diffrn_reflns_limit_l_min -29
_diffrn_reflns_number 222123
_diffrn_reflns_point_group_measured_fraction_full 0.999
_diffrn_reflns_point_group_measured_fraction_max 0.996
_diffrn_reflns_theta_full 25.242
_diffrn_reflns_theta_max 27.481
_diffrn_reflns_theta_min 1.764
_exptl_absorpt_coefficient_mu 0.910
_exptl_absorpt_correction_T_max 0.746
_exptl_absorpt_correction_T_min 0.551
_exptl_absorpt_correction_type multi-scan
_exptl_absorpt_process_details
;
SADABS-2014/5 (Bruker,2014/5) was used for absorption correction.
wR2(int) was 0.1273 before and 0.1098 after correction.
The Ratio of minimum to maximum transmission is 0.7386.
The \l/2 correction factor is Not present.
;
_exptl_crystal_colour brown
_exptl_crystal_density_diffrn 1.491
_exptl_crystal_description block
_exptl_crystal_F_000 3472
_exptl_crystal_recrystallization_method 'Re-crystallisation from solvent: Hexane, Dichloromethane'
_exptl_crystal_size_max 0.310
_exptl_crystal_size_mid 0.260
_exptl_crystal_size_min 0.220
_refine_diff_density_max 1.250
_refine_diff_density_min -0.970
_refine_diff_density_rms 0.141
_refine_ls_extinction_method none
_refine_ls_goodness_of_fit_ref 1.013
_refine_ls_hydrogen_treatment constr
_refine_ls_matrix_type full
_refine_ls_number_parameters 449
_refine_ls_number_reflns 8640
_refine_ls_number_restraints 108
_refine_ls_restrained_S_all 1.013
_refine_ls_R_factor_all 0.2603
_refine_ls_R_factor_gt 0.1091
_refine_ls_shift/su_max 0.000
_refine_ls_shift/su_mean 0.000
_refine_ls_structure_factor_coef Fsqd
_refine_ls_weighting_details 'w=1/[\s^2^(Fo^2^)+(0.1386P)^2^+33.9740P] where P=(Fo^2^+2Fc^2^)/3'
_refine_ls_weighting_scheme calc
_refine_ls_wR_factor_gt 0.2416
_refine_ls_wR_factor_ref 0.3385
_reflns_Friedel_coverage 0.000
_reflns_number_gt 3319
_reflns_number_total 8640
_reflns_threshold_expression 'I > 2\s(I)'
_cod_data_source_file d0cc02884c2.cif
_cod_data_source_block kd_345_0m_a
_cod_depositor_comments 'Adding full bibliography for 7126886--7126887.cif.'
_cod_database_code 7126886
_shelx_shelxl_version_number 2018/3
_shelx_space_group_comment
;
The symmetry employed for this shelxl refinement is uniquely defined
by the following loop, which should always be used as a source of
symmetry information in preference to the above space-group names.
They are only intended as comments.
;
_shelx_estimated_absorpt_t_min 0.766
_shelx_estimated_absorpt_t_max 0.825

loop_
_space_group_symop_operation_xyz
'x, y, z'
'-x+1/2, -y, z+1/2'
'-x, y+1/2, -z+1/2'
'x+1/2, -y+1/2, -z'
'-x, -y, -z'
'x-1/2, y, -z-1/2'
'x, -y-1/2, z-1/2'
'-x-1/2, y-1/2, z'

loop_
_atom_site_label
_atom_site_type_symbol
_atom_site_fract_x
_atom_site_fract_y
_atom_site_fract_z
_atom_site_U_iso_or_equiv
_atom_site_adp_type
_atom_site_occupancy
_atom_site_site_symmetry_order
_atom_site_calc_flag
_atom_site_refinement_flags_posn
_atom_site_refinement_flags_adp
_atom_site_refinement_flags_occupancy
_atom_site_disorder_assembly
_atom_site_disorder_group
Ru1 Ru 0.35894(5) 0.32453(4) 0.53716(4) 0.0479(3) Uani 1 1 d . . . . .
Cl1 Cl 0.3380(2) 0.37934(16) 0.44322(14) 0.0645(9) Uani 1 1 d . . . . .
Cl2 Cl 0.22031(18) 0.27646(15) 0.52395(16) 0.0713(10) Uani 1 1 d . . . . .
Cl3 Cl 0.2218(4) 0.5544(4) 0.3523(3) 0.190(3) Uani 1 1 d . . . . .
Cl4 Cl 0.2700(4) 0.4629(4) 0.2669(3) 0.180(3) Uani 1 1 d . . . . .
P1 P 0.39042(18) 0.27752(15) 0.62829(14) 0.0530(8) Uani 1 1 d . . . . .
N1 N 0.4338(6) 0.2561(4) 0.4891(4) 0.050(2) Uani 1 1 d . . . . .
N2 N 0.4654(5) 0.3682(4) 0.5381(4) 0.047(2) Uani 1 1 d . . . . .
N3 N 0.3275(6) 0.4186(5) 0.5739(4) 0.056(2) Uani 1 1 d . . . . .
C1 C 0.4110(8) 0.1912(6) 0.4591(5) 0.055(3) Uani 1 1 d . . . . .
C2 C 0.3521(9) 0.2145(6) 0.4098(7) 0.087(5) Uani 1 1 d . . . . .
H2A H 0.379923 0.246947 0.386644 0.130 Uiso 1 1 calc R U . . .
H2B H 0.302761 0.233194 0.426273 0.130 Uiso 1 1 calc R U . . .
H2C H 0.337385 0.177693 0.385876 0.130 Uiso 1 1 calc R U . . .
C3 C 0.4861(10) 0.1586(7) 0.4301(8) 0.100(5) Uani 1 1 d . . . . .
H3A H 0.469601 0.117316 0.413705 0.150 Uiso 1 1 calc R U . . .
H3B H 0.528856 0.151491 0.458381 0.150 Uiso 1 1 calc R U . . .
H3C H 0.506864 0.186727 0.399989 0.150 Uiso 1 1 calc R U . . .
C4 C 0.3683(9) 0.1467(6) 0.5041(7) 0.082(4) Uani 1 1 d . . . . .
H4A H 0.343947 0.109599 0.484938 0.123 Uiso 1 1 calc R U . . .
H4B H 0.325623 0.171086 0.523751 0.123 Uiso 1 1 calc R U . . .
H4C H 0.408602 0.131805 0.531797 0.123 Uiso 1 1 calc R U . . .
C5 C 0.5080(8) 0.2800(6) 0.4829(5) 0.057(3) Uani 1 1 d . . . . .
H5 H 0.546973 0.257712 0.460557 0.068 Uiso 1 1 calc R U . . .
C6 C 0.5297(7) 0.3403(5) 0.5100(5) 0.051(3) Uani 1 1 d . . . . .
C7 C 0.6074(7) 0.3730(6) 0.5079(6) 0.063(3) Uani 1 1 d . . . . .
H7 H 0.652924 0.353630 0.489861 0.076 Uiso 1 1 calc R U . . .
C8 C 0.6141(7) 0.4341(6) 0.5332(6) 0.068(4) Uani 1 1 d . . . . .
H8 H 0.664778 0.456001 0.533116 0.082 Uiso 1 1 calc R U . . .
C9 C 0.5464(8) 0.4623(6) 0.5582(6) 0.069(4) Uani 1 1 d . . . . .
H9 H 0.551163 0.503822 0.574581 0.083 Uiso 1 1 calc R U . . .
C10 C 0.4710(7) 0.4303(6) 0.5596(5) 0.055(3) Uani 1 1 d . . . . .
C11 C 0.3927(7) 0.4554(5) 0.5775(5) 0.054(3) Uani 1 1 d . . . . .
H11 H 0.388405 0.498043 0.591592 0.065 Uiso 1 1 calc R U . . .
C12 C 0.2424(7) 0.4470(6) 0.5878(6) 0.066(4) Uani 1 1 d . . . . .
C13 C 0.1943(8) 0.4511(7) 0.5311(6) 0.077(4) Uani 1 1 d . . . . .
H13A H 0.222471 0.480285 0.505000 0.116 Uiso 1 1 calc R U . . .
H13B H 0.139342 0.467498 0.538551 0.116 Uiso 1 1 calc R U . . .
H13C H 0.190646 0.408248 0.514041 0.116 Uiso 1 1 calc R U . . .
C14 C 0.2499(8) 0.5170(6) 0.6138(6) 0.081(4) Uani 1 1 d . . . . .
H14A H 0.290121 0.516840 0.644452 0.121 Uiso 1 1 calc R U . . .
H14B H 0.196918 0.530493 0.628806 0.121 Uiso 1 1 calc R U . . .
H14C H 0.267164 0.547104 0.584104 0.121 Uiso 1 1 calc R U . . .
C15 C 0.1960(8) 0.4009(7) 0.6293(6) 0.078(4) Uani 1 1 d . . . . .
H15A H 0.137917 0.411776 0.629267 0.117 Uiso 1 1 calc R U . . .
H15B H 0.217873 0.405892 0.667704 0.117 Uiso 1 1 calc R U . . .
H15C H 0.203076 0.356326 0.616783 0.117 Uiso 1 1 calc R U . . .
C16 C 0.4587(7) 0.2048(5) 0.6275(5) 0.053(3) Uani 1 1 d . . . . .
C17 C 0.5358(8) 0.2069(6) 0.6008(6) 0.066(3) Uani 1 1 d . . . . .
H17 H 0.552919 0.246315 0.584396 0.079 Uiso 1 1 calc R U . . .
C18 C 0.5878(9) 0.1541(8) 0.5975(7) 0.084(4) Uani 1 1 d . . . . .
H18 H 0.640064 0.157659 0.580528 0.101 Uiso 1 1 calc R U . . .
C19 C 0.5601(12) 0.0947(9) 0.6202(8) 0.098(5) Uani 1 1 d . . . . .
H19 H 0.593226 0.057612 0.615708 0.118 Uiso 1 1 calc R U . . .
C20 C 0.4873(11) 0.0889(8) 0.6485(8) 0.097(5) Uani 1 1 d . . . . .
H20 H 0.471820 0.049633 0.666029 0.117 Uiso 1 1 calc R U . . .
C21 C 0.4350(8) 0.1452(6) 0.6503(6) 0.069(4) Uani 1 1 d . . . . .
H21 H 0.382990 0.141692 0.667612 0.083 Uiso 1 1 calc R U . . .
C22 C 0.3060(7) 0.2487(6) 0.6783(6) 0.058(3) Uani 1 1 d . . . . .
C23 C 0.2443(9) 0.2137(8) 0.6541(6) 0.085(4) Uani 1 1 d . . . . .
H23 H 0.244623 0.207111 0.614270 0.102 Uiso 1 1 calc R U . . .
C24 C 0.1786(9) 0.1863(8) 0.6873(8) 0.092(5) Uani 1 1 d . . . . .
H24 H 0.136460 0.161913 0.670054 0.110 Uiso 1 1 calc R U . . .
C25 C 0.1799(10) 0.1975(9) 0.7458(8) 0.096(5) Uani 1 1 d . . . . .
H25 H 0.137926 0.180725 0.769218 0.116 Uiso 1 1 calc R U . . .
C26 C 0.2409(12) 0.2321(8) 0.7687(7) 0.095(5) Uani 1 1 d . . . . .
H26 H 0.240255 0.239213 0.808516 0.114 Uiso 1 1 calc R U . . .
C27 C 0.3072(9) 0.2590(7) 0.7365(7) 0.077(4) Uani 1 1 d . . . . .
H27 H 0.349620 0.282681 0.754134 0.092 Uiso 1 1 calc R U . . .
C28 C 0.4472(8) 0.3335(6) 0.6758(5) 0.061(3) Uani 1 1 d . . . . .
C29 C 0.5300(8) 0.3241(7) 0.6924(7) 0.090(5) Uani 1 1 d . . . . .
H29 H 0.558802 0.287599 0.678870 0.108 Uiso 1 1 calc R U . . .
C30 C 0.5698(11) 0.3684(11) 0.7287(9) 0.125(7) Uani 1 1 d . . . . .
H30 H 0.625077 0.361652 0.738879 0.150 Uiso 1 1 calc R U . . .
C31 C 0.5278(12) 0.4225(9) 0.7497(8) 0.109(6) Uani 1 1 d . . . . .
H31 H 0.555036 0.451670 0.774319 0.130 Uiso 1 1 calc R U . . .
C32 C 0.4499(10) 0.4335(9) 0.7355(6) 0.091(5) Uani 1 1 d . . . . .
H32 H 0.421879 0.470466 0.748743 0.109 Uiso 1 1 calc R U . . .
C33 C 0.4097(8) 0.3862(7) 0.6989(6) 0.075(4) Uani 1 1 d . . . . .
H33 H 0.353711 0.392513 0.690543 0.090 Uiso 1 1 calc R U . . .
C34 C 0.2874(13) 0.4915(10) 0.3343(8) 0.138(8) Uani 1 1 d . . . . .
H34A H 0.344390 0.506821 0.336970 0.166 Uiso 1 1 calc R U . . .
H34B H 0.280482 0.455973 0.361806 0.166 Uiso 1 1 calc R U . . .
C35 C 0.4356(19) 0.3383(14) 0.325(4) 0.287(7) Uani 0.484(14) 1 d D U P A 1
H35A H 0.398311 0.331100 0.292673 0.344 Uiso 0.484(14) 1 calc R U P A 1
H35B H 0.402266 0.342794 0.359854 0.344 Uiso 0.484(14) 1 calc R U P A 1
Cl5 Cl 0.503(2) 0.2700(12) 0.3324(16) 0.330(8) Uani 0.484(14) 1 d D U P A 1
Cl6 Cl 0.4930(15) 0.4110(11) 0.3136(13) 0.258(7) Uani 0.484(14) 1 d D U P A 1
C35' C 0.450(4) 0.364(2) 0.302(2) 0.281(7) Uani 0.516(14) 1 d D U P A 2
H35C H 0.460659 0.394277 0.270532 0.338 Uiso 0.516(14) 1 calc R U P A 2
H35D H 0.390176 0.361912 0.308246 0.338 Uiso 0.516(14) 1 calc R U P A 2
Cl5' Cl 0.4876(19) 0.2844(14) 0.2833(13) 0.317(8) Uani 0.516(14) 1 d D U P A 2
Cl6' Cl 0.5016(14) 0.3886(11) 0.3655(11) 0.257(7) Uani 0.516(14) 1 d D U P A 2

loop_
_atom_site_aniso_label
_atom_site_aniso_U_11
_atom_site_aniso_U_22
_atom_site_aniso_U_33
_atom_site_aniso_U_23
_atom_site_aniso_U_13
_atom_site_aniso_U_12
Ru1 0.0380(5) 0.0441(5) 0.0616(6) -0.0007(5) -0.0040(4) -0.0029(4)
Cl1 0.070(2) 0.0575(19) 0.066(2) 0.0039(16) -0.0062(15) -0.0004(15)
Cl2 0.0467(16) 0.0570(18) 0.110(3) 0.0042(18) -0.0112(16) -0.0103(14)
Cl3 0.162(6) 0.181(6) 0.226(8) -0.084(6) -0.045(5) 0.061(5)
Cl4 0.184(6) 0.195(7) 0.160(6) -0.060(5) -0.054(5) 0.041(5)
P1 0.0479(16) 0.0486(18) 0.063(2) -0.0011(15) -0.0030(15) -0.0034(14)
N1 0.052(5) 0.042(5) 0.055(6) 0.001(5) -0.006(5) 0.002(4)
N2 0.037(4) 0.039(5) 0.067(6) 0.002(5) -0.014(5) -0.007(4)
N3 0.054(6) 0.056(6) 0.057(6) 0.001(5) 0.000(5) 0.008(5)
C1 0.065(7) 0.053(7) 0.048(7) -0.011(6) -0.006(6) -0.005(6)
C2 0.096(10) 0.056(8) 0.108(12) -0.017(8) -0.055(9) -0.001(7)
C3 0.102(12) 0.075(10) 0.124(14) -0.045(10) -0.018(10) 0.012(9)
C4 0.078(10) 0.053(8) 0.114(13) -0.013(9) 0.003(9) -0.012(7)
C5 0.059(7) 0.046(7) 0.064(8) -0.005(6) 0.002(6) 0.006(6)
C6 0.052(7) 0.043(7) 0.059(8) 0.005(6) -0.004(6) -0.001(5)
C7 0.044(6) 0.069(9) 0.077(9) 0.002(7) 0.005(6) 0.007(6)
C8 0.041(6) 0.058(8) 0.106(11) 0.004(8) 0.004(7) -0.011(6)
C9 0.073(9) 0.051(8) 0.083(10) 0.002(7) -0.011(7) 0.001(7)
C10 0.045(7) 0.054(7) 0.067(8) 0.014(6) -0.008(6) -0.006(6)
C11 0.056(7) 0.042(6) 0.063(8) -0.008(6) -0.008(6) -0.007(6)
C12 0.049(7) 0.063(8) 0.085(10) -0.004(7) -0.003(7) 0.017(6)
C13 0.055(8) 0.074(9) 0.103(12) 0.001(8) 0.004(8) 0.016(7)
C14 0.063(8) 0.075(9) 0.105(11) -0.024(8) 0.018(8) 0.018(7)
C15 0.059(8) 0.077(10) 0.097(11) -0.006(8) 0.014(8) 0.007(7)
C16 0.052(7) 0.040(6) 0.067(8) 0.006(6) -0.018(6) 0.007(5)
C17 0.064(8) 0.059(8) 0.073(9) 0.014(7) 0.000(7) -0.002(7)
C18 0.073(10) 0.087(11) 0.093(12) 0.013(9) -0.002(8) 0.015(9)
C19 0.103(13) 0.091(13) 0.101(13) -0.011(11) -0.023(11) 0.048(11)
C20 0.102(13) 0.069(10) 0.120(14) -0.005(10) -0.019(11) 0.016(10)
C21 0.067(8) 0.052(8) 0.088(10) 0.008(7) 0.000(7) 0.003(7)
C22 0.045(6) 0.062(8) 0.069(10) -0.004(7) -0.004(6) -0.005(6)
C23 0.077(9) 0.114(13) 0.065(10) 0.001(9) 0.015(8) -0.017(9)
C24 0.076(10) 0.099(12) 0.100(14) 0.014(10) 0.012(9) -0.040(9)
C25 0.067(10) 0.132(15) 0.090(13) 0.027(11) 0.025(9) -0.023(10)
C26 0.110(13) 0.102(13) 0.073(11) -0.006(9) 0.009(10) -0.003(11)
C27 0.078(10) 0.083(10) 0.070(10) -0.003(8) 0.002(8) 0.000(8)
C28 0.061(8) 0.069(9) 0.053(8) 0.005(7) 0.000(6) 0.008(7)
C29 0.060(8) 0.080(10) 0.129(14) -0.019(10) -0.026(9) 0.010(8)
C30 0.073(11) 0.156(18) 0.147(17) -0.056(15) -0.056(11) -0.004(12)
C31 0.112(14) 0.089(13) 0.126(15) -0.029(11) -0.038(12) 0.007(11)
C32 0.094(12) 0.109(13) 0.069(10) -0.022(9) -0.018(9) 0.020(10)
C33 0.058(8) 0.094(11) 0.074(10) -0.021(8) -0.016(7) 0.019(8)
C34 0.19(2) 0.141(17) 0.086(13) 0.002(12) -0.042(13) 0.046(16)
C35 0.288(9) 0.292(9) 0.281(10) -0.004(7) 0.005(7) 0.010(6)
Cl5 0.338(13) 0.317(10) 0.336(14) 0.004(12) 0.001(12) 0.030(10)
Cl6 0.250(11) 0.287(10) 0.238(11) -0.010(10) 0.011(10) 0.026(9)
C35' 0.281(9) 0.289(9) 0.274(9) -0.002(7) 0.005(7) 0.008(7)
Cl5' 0.325(12) 0.314(10) 0.312(12) -0.014(9) 0.002(11) 0.023(10)
Cl6' 0.248(10) 0.275(11) 0.248(11) 0.012(9) 0.018(9) 0.032(9)

loop_
_atom_type_symbol
_atom_type_description
_atom_type_scat_dispersion_real
_atom_type_scat_dispersion_imag
_atom_type_scat_source
C C 0.0033 0.0016 'International Tables Vol C Tables 4.2.6.8 and 6.1.1.4'
H H 0.0000 0.0000 'International Tables Vol C Tables 4.2.6.8 and 6.1.1.4'
Cl Cl 0.1484 0.1585 'International Tables Vol C Tables 4.2.6.8 and 6.1.1.4'
N N 0.0061 0.0033 'International Tables Vol C Tables 4.2.6.8 and 6.1.1.4'
P P 0.1023 0.0942 'International Tables Vol C Tables 4.2.6.8 and 6.1.1.4'
Ru Ru -1.2594 0.8363 'International Tables Vol C Tables 4.2.6.8 and 6.1.1.4'

loop_
_geom_angle_atom_site_label_1
_geom_angle_atom_site_label_2
_geom_angle_atom_site_label_3
_geom_angle
_geom_angle_site_symmetry_1
_geom_angle_site_symmetry_3
_geom_angle_publ_flag
N2 Ru1 N1 78.9(4) . . ?
N2 Ru1 N3 78.1(4) . . ?
N1 Ru1 N3 155.6(4) . . ?
N2 Ru1 P1 89.2(3) . . ?
N1 Ru1 P1 94.4(2) . . ?
N3 Ru1 P1 93.4(3) . . ?
N2 Ru1 Cl2 172.5(3) . . ?
N1 Ru1 Cl2 100.8(3) . . ?
N3 Ru1 Cl2 100.9(3) . . ?
P1 Ru1 Cl2 98.26(12) . . ?
N2 Ru1 Cl1 85.5(3) . . ?
N1 Ru1 Cl1 85.2(3) . . ?
N3 Ru1 Cl1 84.9(3) . . ?
P1 Ru1 Cl1 174.74(11) . . ?
Cl2 Ru1 Cl1 86.96(11) . . ?
C28 P1 C16 102.0(5) . . ?
C28 P1 C22 100.9(6) . . ?
C16 P1 C22 100.7(6) . . ?
C28 P1 Ru1 112.9(4) . . ?
C16 P1 Ru1 116.3(4) . . ?
C22 P1 Ru1 121.2(4) . . ?
C5 N1 C1 119.6(10) . . ?
C5 N1 Ru1 109.2(7) . . ?
C1 N1 Ru1 130.9(7) . . ?
C6 N2 C10 121.1(9) . . ?
C6 N2 Ru1 118.8(7) . . ?
C10 N2 Ru1 119.4(7) . . ?
C11 N3 C12 119.8(10) . . ?
C11 N3 Ru1 110.5(7) . . ?
C12 N3 Ru1 129.3(8) . . ?
C3 C1 N1 112.3(10) . . ?
C3 C1 C4 113.1(11) . . ?
N1 C1 C4 107.9(9) . . ?
C3 C1 C2 106.9(11) . . ?
N1 C1 C2 102.4(9) . . ?
C4 C1 C2 113.7(11) . . ?
N1 C5 C6 120.1(11) . . ?
N2 C6 C7 119.7(10) . . ?
N2 C6 C5 112.8(10) . . ?
C7 C6 C5 127.4(11) . . ?
C8 C7 C6 118.6(11) . . ?
C9 C8 C7 119.9(11) . . ?
C8 C9 C10 121.1(12) . . ?
N2 C10 C9 119.2(11) . . ?
N2 C10 C11 112.4(10) . . ?
C9 C10 C11 128.3(12) . . ?
N3 C11 C10 119.5(10) . . ?
N3 C12 C13 107.3(10) . . ?
N3 C12 C15 109.7(10) . . ?
C13 C12 C15 108.8(11) . . ?
N3 C12 C14 111.2(10) . . ?
C13 C12 C14 108.7(11) . . ?
C15 C12 C14 111.0(11) . . ?
C21 C16 C17 116.5(11) . . ?
C21 C16 P1 122.6(10) . . ?
C17 C16 P1 120.8(9) . . ?
C18 C17 C16 123.4(13) . . ?
C17 C18 C19 117.8(14) . . ?
C20 C19 C18 122.6(15) . . ?
C19 C20 C21 117.3(16) . . ?
C16 C21 C20 122.3(13) . . ?
C23 C22 C27 120.2(13) . . ?
C23 C22 P1 116.5(10) . . ?
C27 C22 P1 123.3(10) . . ?
C22 C23 C24 122.3(14) . . ?
C25 C24 C23 117.1(15) . . ?
C26 C25 C24 119.7(14) . . ?
C25 C26 C27 123.9(15) . . ?
C22 C27 C26 116.8(14) . . ?
C33 C28 C29 115.4(13) . . ?
C33 C28 P1 120.8(10) . . ?
C29 C28 P1 123.8(11) . . ?
C30 C29 C28 121.1(15) . . ?
C31 C30 C29 120.3(15) . . ?
C32 C31 C30 120.9(16) . . ?
C31 C32 C33 117.6(15) . . ?
C28 C33 C32 124.5(13) . . ?
Cl4 C34 Cl3 112.4(10) . . ?
Cl6 C35 Cl5 110.5(16) . . ?
Cl6' C35' Cl5' 107.4(15) . . ?

loop_
_geom_bond_atom_site_label_1
_geom_bond_atom_site_label_2
_geom_bond_distance
_geom_bond_site_symmetry_2
_geom_bond_publ_flag
Ru1 N2 1.930(8) . ?
Ru1 N1 2.151(9) . ?
Ru1 N3 2.154(10) . ?
Ru1 P1 2.366(3) . ?
Ru1 Cl2 2.455(3) . ?
Ru1 Cl1 2.463(3) . ?
Cl3 C34 1.712(19) . ?
Cl4 C34 1.685(19) . ?
P1 C28 1.826(13) . ?
P1 C16 1.845(11) . ?
P1 C22 1.877(12) . ?
N1 C5 1.297(14) . ?
N1 C1 1.536(13) . ?
N2 C6 1.347(14) . ?
N2 C10 1.363(14) . ?
N3 C11 1.293(13) . ?
N3 C12 1.522(14) . ?
C1 C3 1.534(18) . ?
C1 C4 1.540(18) . ?
C1 C2 1.556(17) . ?
C5 C6 1.422(15) . ?
C6 C7 1.418(16) . ?
C7 C8 1.378(17) . ?
C8 C9 1.359(17) . ?
C9 C10 1.378(16) . ?
C10 C11 1.420(16) . ?
C12 C13 1.524(18) . ?
C12 C15 1.534(18) . ?
C12 C14 1.551(17) . ?
C16 C21 1.376(16) . ?
C16 C17 1.385(16) . ?
C17 C18 1.366(18) . ?
C18 C19 1.39(2) . ?
C19 C20 1.35(2) . ?
C20 C21 1.424(18) . ?
C22 C23 1.344(17) . ?
C22 C27 1.359(18) . ?
C23 C24 1.419(18) . ?
C24 C25 1.37(2) . ?
C25 C26 1.32(2) . ?
C26 C27 1.41(2) . ?
C28 C33 1.342(16) . ?
C28 C29 1.399(17) . ?
C29 C30 1.39(2) . ?
C30 C31 1.38(2) . ?
C31 C32 1.32(2) . ?
C32 C33 1.436(19) . ?
C35 Cl6 1.765(10) . ?
C35 Cl5 1.778(10) . ?
C35' Cl6' 1.769(10) . ?
C35' Cl5' 1.775(10) . ?
